data_4512028
loop_
_publ_author_name
'Yadav, Priyanka'
'Dutta, Pradip Kr.'
'Ballabh, Amar'

_publ_section_title
;
 Combinatorial Library Approach to Realize 2-Aminothiazole-Based
 Two-Component Hydrogelator: A Structure--Property Correlation
;
_journal_issue 11
_journal_name_full 'Crystal Growth &amp; Design'
_journal_page_first 5966
_journal_paper_doi 10.1021/cg501156p
_journal_volume 14
_journal_year 2014
_chemical_formula_sum 'C18 H32 N4 O10 S2'
_chemical_formula_weight 528.62
_chemical_name_systematic
; 
 ? 
;
_space_group_IT_number 2
_symmetry_cell_setting triclinic
_symmetry_space_group_name_Hall '-P 1'
_symmetry_space_group_name_H-M 'P -1'
_atom_sites_solution_hydrogens geom
_atom_sites_solution_primary direct
_atom_sites_solution_secondary difmap
_audit_creation_method SHELXL-97
_cell_angle_alpha 92.253(3)
_cell_angle_beta 90.649(3)
_cell_angle_gamma 109.029(4)
_cell_formula_units_Z 1
_cell_length_a 4.95459(19)
_cell_length_b 7.5581(3)
_cell_length_c 17.8016(6)
_cell_measurement_temperature 293(2)
_cell_volume 629.50(4)
_computing_cell_refinement
;
CrysAlisPro, Agilent Technologies,
Version 1.171.36.28 (release 01-02-2013 CrysAlis171 .NET)
(compiled Feb  1 2013,16:14:44)
;
_computing_data_collection
;
CrysAlisPro, Agilent Technologies,
Version 1.171.36.28 (release 01-02-2013 CrysAlis171 .NET)
(compiled Feb  1 2013,16:14:44)
;
_computing_data_reduction
;
CrysAlisPro, Agilent Technologies,
Version 1.171.36.28 (release 01-02-2013 CrysAlis171 .NET)
(compiled Feb  1 2013,16:14:44)
;
_computing_molecular_graphics
;
O. V. Dolomanov, L. J. Bourhis, R. J. Gildea, J. A. K. Howard and H. Puschmann,
OLEX2: a complete structure solution, refinement and analysis program.
J. Appl. Cryst. (2009). 42, 339-341.
;
_computing_publication_material
;
O. V. Dolomanov, L. J. Bourhis, R. J. Gildea, J. A. K. Howard and H. Puschmann,
OLEX2: a complete structure solution, refinement and analysis program.
J. Appl. Cryst. (2009). 42, 339-341.
;
_computing_structure_refinement 'SHELXL-97 (Sheldrick, 1997)'
_computing_structure_solution 'SHELXS-97 (Sheldrick, 1990)'
_diffrn_ambient_temperature 293(2)
_diffrn_measured_fraction_theta_full 0.925
_diffrn_measured_fraction_theta_max 0.925
_diffrn_measurement_device_type 'Xcalibur, Eos, Gemini'
_diffrn_measurement_method '\w scans'
_diffrn_radiation_monochromator graphite
_diffrn_radiation_source 'Enhance (Cu) X-ray Source'
_diffrn_radiation_type CuK\a
_diffrn_radiation_wavelength 1.54184
_diffrn_reflns_av_R_equivalents 0.0275
_diffrn_reflns_av_sigmaI/netI 0.0247
_diffrn_reflns_limit_h_max 6
_diffrn_reflns_limit_h_min -5
_diffrn_reflns_limit_k_max 8
_diffrn_reflns_limit_k_min -9
_diffrn_reflns_limit_l_max 21
_diffrn_reflns_limit_l_min -21
_diffrn_reflns_number 6428
_diffrn_reflns_theta_full 71.95
_diffrn_reflns_theta_max 71.95
_diffrn_reflns_theta_min 4.97
_exptl_absorpt_coefficient_mu 2.432
_exptl_absorpt_correction_T_max 1.00000
_exptl_absorpt_correction_T_min 0.63441
_exptl_absorpt_correction_type multi-scan
_exptl_absorpt_process_details
;
CrysAlisPro, Agilent Technologies,
Version 1.171.36.28 (release 01-02-2013 CrysAlis171 .NET)
(compiled Feb  1 2013,16:14:44)
Empirical absorption correction using spherical harmonics,
 implemented in SCALE3 ABSPACK scaling algorithm.
;
_exptl_crystal_colour 'light brown'
_exptl_crystal_density_diffrn 1.394
_exptl_crystal_density_method 'not measured'
_exptl_crystal_description needle
_exptl_crystal_F_000 280
_exptl_crystal_size_max 0.6
_exptl_crystal_size_mid 0.59
_exptl_crystal_size_min 0.15
_refine_diff_density_max 0.416
_refine_diff_density_min -0.312
_refine_diff_density_rms 0.057
_refine_ls_extinction_method none
_refine_ls_goodness_of_fit_ref 0.991
_refine_ls_hydrogen_treatment mixed
_refine_ls_matrix_type full
_refine_ls_number_parameters 188
_refine_ls_number_reflns 2290
_refine_ls_number_restraints 0
_refine_ls_restrained_S_all 0.991
_refine_ls_R_factor_all 0.0543
_refine_ls_R_factor_gt 0.0526
_refine_ls_shift/su_max 0.001
_refine_ls_shift/su_mean 0.000
_refine_ls_structure_factor_coef Fsqd
_refine_ls_weighting_details 'calc w=1/[\s^2^(Fo^2^)+(0.1169P)^2^+0.1732P] where P=(Fo^2^+2Fc^2^)/3'
_refine_ls_weighting_scheme calc
_refine_ls_wR_factor_gt 0.1553
_refine_ls_wR_factor_ref 0.1583
_reflns_number_gt 2163
_reflns_number_total 2290
_reflns_threshold_expression >2sigma(I)
_cod_data_source_file cg501156p_si_002.cif
_cod_data_source_block b1a4
_cod_depositor_comments
;
The following automatic conversions were performed:

'_symmetry_cell_setting' value 'Triclinic' changed to 'triclinic'
according to
/home/saulius/struct/COD-crude-data--automatic-downloads/rss-feeds/ACS/lib/dictionaries/cif_core.dic
dictionary named 'cif_core.dic' version 2.4.2 from 2011-04-26.

Automatic conversion script
Id: cif_fix_values 2281 2013-09-26 08:29:07Z andrius 

 Adding full bibliography for 4512027--4512037.cif.
;
_cod_database_code 4512028

loop_
_symmetry_equiv_pos_as_xyz
'x, y, z'
'-x, -y, -z'

loop_
_atom_site_label
_atom_site_type_symbol
_atom_site_fract_x
_atom_site_fract_y
_atom_site_fract_z
_atom_site_U_iso_or_equiv
_atom_site_adp_type
_atom_site_occupancy
_atom_site_symmetry_multiplicity
_atom_site_calc_flag
_atom_site_refinement_flags
S1 S 0.11441(13) 0.70408(8) 0.79872(3) 0.0540(3) Uani 1 1 d .
O2 O -0.2268(4) 0.0210(3) 0.72589(9) 0.0594(5) Uani 1 1 d .
N3 N 0.3673(4) 0.5632(3) 0.90574(10) 0.0489(5) Uani 1 1 d .
H3A H 0.4628 0.4924 0.9192 0.059 Uiso 1 1 calc R
H3B H 0.3168 0.6313 0.9389 0.059 Uiso 1 1 calc R
O5 O -0.3790(4) 0.1762(3) 0.64122(9) 0.0570(5) Uani 1 1 d .
N8 N 0.3697(4) 0.4659(3) 0.78072(9) 0.0417(4) Uani 1 1 d .
C9 C 0.0670(4) 0.9248(3) 0.00673(10) 0.0365(4) Uani 1 1 d .
H9A H -0.066(5) 0.805(4) -0.0115(13) 0.044 Uiso 1 1 d .
H9B H 0.243(5) 0.957(3) -0.0225(13) 0.044 Uiso 1 1 d .
C10 C -0.0646(6) 0.0542(3) 0.52692(11) 0.0476(5) Uani 1 1 d .
H10A H -0.229(6) 0.061(4) 0.5045(16) 0.057 Uiso 1 1 d .
C11 C 0.2986(4) 0.5672(3) 0.83456(11) 0.0378(4) Uani 1 1 d .
C12 C 0.2917(4) 0.7780(3) 0.10670(10) 0.0357(4) Uani 1 1 d .
C13 C 0.2776(6) 0.4918(4) 0.70950(13) 0.0562(6) Uani 1 1 d .
C14 C -0.2614(5) 0.0653(3) 0.65683(11) 0.0423(5) Uani 1 1 d .
C15 C 0.1432(4) 0.9173(3) 0.08913(10) 0.0380(5) Uani 1 1 d .
H15A H 0.278(5) 1.047(4) 0.1082(14) 0.046 Uiso 1 1 d .
H15B H -0.031(5) 0.888(3) 0.1203(14) 0.046 Uiso 1 1 d .
C16 C -0.1361(6) -0.0376(3) 0.60083(12) 0.0547(6) Uani 1 1 d .
H16A H -0.2704 -0.1628 0.5914 0.066 Uiso 1 1 calc R
H16B H 0.0365 -0.0500 0.6228 0.066 Uiso 1 1 calc R
C17 C 0.1381(7) 0.6126(4) 0.70877(15) 0.0636(7) Uani 1 1 d .
H17 H 0.0616 0.6452 0.6656 0.076 Uiso 1 1 calc R
O6 O -0.2683(5) 0.4652(3) 0.53497(14) 0.0854(7) Uani 1 1 d G
H6A H -0.0881 0.5012 0.5304 0.128 Uiso 1 1 d G
H6B H -0.3483 0.3993 0.4961 0.128 Uiso 1 1 d G
O1 O 0.3367(4) 0.6750(2) 0.05590(7) 0.0506(4) Uani 1 1 d .
O7 O 0.3678(4) 0.7741(2) 0.17494(8) 0.0505(4) Uani 1 1 d .
H13 H 0.331(6) 0.420(4) 0.6672(17) 0.061(7) Uiso 1 1 d .
H10B H 0.062(7) 0.185(5) 0.5328(18) 0.079(9) Uiso 1 1 d .
H2 H -0.278(8) 0.088(5) 0.756(2) 0.084(11) Uiso 1 1 d .
H8 H 0.480(7) 0.402(4) 0.7887(18) 0.066(9) Uiso 1 1 d .

loop_
_atom_site_aniso_label
_atom_site_aniso_U_11
_atom_site_aniso_U_22
_atom_site_aniso_U_33
_atom_site_aniso_U_23
_atom_site_aniso_U_13
_atom_site_aniso_U_12
S1 0.0590(4) 0.0522(4) 0.0600(4) 0.0059(3) -0.0070(3) 0.0306(3)
O2 0.0958(14) 0.0674(11) 0.0305(7) 0.0025(7) 0.0047(7) 0.0479(10)
N3 0.0640(12) 0.0569(11) 0.0369(9) -0.0007(7) -0.0029(8) 0.0356(9)
O5 0.0735(11) 0.0714(11) 0.0398(8) 0.0073(7) 0.0059(7) 0.0416(9)
N8 0.0460(10) 0.0453(9) 0.0378(9) 0.0006(7) -0.0052(7) 0.0208(8)
C9 0.0400(10) 0.0435(10) 0.0311(9) 0.0034(7) -0.0011(7) 0.0202(8)
C10 0.0643(14) 0.0507(12) 0.0336(10) 0.0037(8) 0.0058(9) 0.0261(11)
C11 0.0364(9) 0.0386(10) 0.0390(10) 0.0025(7) -0.0018(7) 0.0131(7)
C12 0.0406(10) 0.0419(10) 0.0277(8) 0.0035(7) 0.0008(7) 0.0175(8)
C13 0.0702(15) 0.0631(14) 0.0367(11) -0.0013(9) -0.0111(10) 0.0243(12)
C14 0.0534(12) 0.0432(10) 0.0313(9) 0.0027(7) 0.0042(8) 0.0170(9)
C15 0.0446(11) 0.0444(10) 0.0309(9) 0.0027(7) -0.0012(8) 0.0226(8)
C16 0.0828(17) 0.0545(13) 0.0357(10) 0.0047(9) 0.0119(10) 0.0339(12)
C17 0.0786(17) 0.0681(16) 0.0499(13) 0.0083(11) -0.0178(12) 0.0317(13)
O6 0.0847(15) 0.0845(15) 0.0973(17) 0.0354(13) 0.0141(12) 0.0375(12)
O1 0.0731(11) 0.0640(10) 0.0303(7) -0.0045(6) -0.0056(7) 0.0447(8)
O7 0.0773(11) 0.0626(9) 0.0278(7) -0.0005(6) -0.0067(6) 0.0457(8)

loop_
_atom_type_symbol
_atom_type_description
_atom_type_scat_dispersion_real
_atom_type_scat_dispersion_imag
_atom_type_scat_source
C C 0.0181 0.0091 'International Tables Vol C Tables 4.2.6.8 and 6.1.1.4'
H H 0.0000 0.0000 'International Tables Vol C Tables 4.2.6.8 and 6.1.1.4'
N N 0.0311 0.0180 'International Tables Vol C Tables 4.2.6.8 and 6.1.1.4'
S S 0.3331 0.5567 'International Tables Vol C Tables 4.2.6.8 and 6.1.1.4'
O O 0.0492 0.0322 'International Tables Vol C Tables 4.2.6.8 and 6.1.1.4'

loop_
_geom_angle_atom_site_label_1
_geom_angle_atom_site_label_2
_geom_angle_atom_site_label_3
_geom_angle
_geom_angle_site_symmetry_1
_geom_angle_site_symmetry_3
C11 S1 C17 89.74(11) . .
C11 N8 C13 113.7(2) . .
C9 C9 C15 112.25(19) 2_575 .
C16 C10 C10 112.4(2) . 2_556
N3 C11 N8 123.0(2) . .
N3 C11 S1 125.48(16) . .
N8 C11 S1 111.50(15) . .
O1 C12 O7 122.89(19) . .
O1 C12 C15 120.31(16) . .
O7 C12 C15 116.80(16) . .
C17 C13 N8 113.5(2) . .
O5 C14 O2 123.36(19) . .
O5 C14 C16 124.87(19) . .
O2 C14 C16 111.77(19) . .
C12 C15 C9 115.53(16) . .
C14 C16 C10 114.67(19) . .
C13 C17 S1 111.53(19) . .

loop_
_geom_bond_atom_site_label_1
_geom_bond_atom_site_label_2
_geom_bond_distance
_geom_bond_site_symmetry_2
S1 C11 1.722(2) .
S1 C17 1.739(3) .
O2 C14 1.311(3) .
N3 C11 1.312(3) .
O5 C14 1.205(3) .
N8 C11 1.325(3) .
N8 C13 1.385(3) .
C9 C9 1.517(4) 2_575
C9 C15 1.518(2) .
C10 C16 1.503(3) .
C10 C10 1.515(4) 2_556
C12 O1 1.239(2) .
C12 O7 1.272(2) .
C12 C15 1.508(3) .
C13 C17 1.313(4) .
C14 C16 1.501(3) .
